data_4027389
loop_
_publ_author_name
'Benito Alcaide'
'Pedro Almendros'
'Cristina Aragoncillo'
'Ricardo Callejo'
'M. Pilar Ruiz'
'M. Rosario Torres'

_publ_section_title
;
 Regio- and Diastereoselective Synthesis of \b-Lactam-Triazole Hybrids via
 Passerini/CuAAC Sequence
;
_journal_name_full 'Journal of Organic Chemistry'
_journal_page_first 6917
_journal_page_last 6928
_journal_paper_doi 10.1021/jo301113g
_journal_volume 77
_journal_year 2012
_chemical_formula_sum 'C32 H39 N5 O9 S'
_chemical_formula_weight 669.74
_chemical_name_systematic
; 
 ? 
;
_space_group_IT_number 19
_symmetry_cell_setting orthorhombic
_symmetry_space_group_name_Hall 'P 2ac 2ab'
_symmetry_space_group_name_H-M 'P 21 21 21'
_atom_sites_solution_hydrogens geom
_atom_sites_solution_primary direct
_atom_sites_solution_secondary difmap
_audit_creation_method SHELXL-97
_cell_angle_alpha 90.00
_cell_angle_beta 90.00
_cell_angle_gamma 90.00
_cell_formula_units_Z 4
_cell_length_a 9.3080(7)
_cell_length_b 12.2700(9)
_cell_length_c 31.682(2)
_cell_measurement_reflns_used 3729
_cell_measurement_temperature 296(2)
_cell_measurement_theta_max 19.14
_cell_measurement_theta_min 2.28
_cell_volume 3618.4(4)
_computing_cell_refinement 'Bruker SMART'
_computing_data_collection 'Bruker SMART'
_computing_data_reduction 'Bruker SAINT'
_computing_molecular_graphics 'Bruker SHELXTL'
_computing_publication_material 'Bruker SHELXTL'
_computing_structure_refinement 'SHELXL-97 (Sheldrick, 1997)'
_computing_structure_solution 'SHELXS-97 (Sheldrick, 1990)'
_diffrn_ambient_temperature 296(2)
_diffrn_measured_fraction_theta_full 0.998
_diffrn_measured_fraction_theta_max 0.998
_diffrn_measurement_device_type 'CCD area detector'
_diffrn_measurement_method 'phi and omega scans'
_diffrn_radiation_monochromator graphite
_diffrn_radiation_source 'fine-focus sealed tube'
_diffrn_radiation_type MoK\a
_diffrn_radiation_wavelength 0.71073
_diffrn_reflns_av_R_equivalents 0.0781
_diffrn_reflns_av_sigmaI/netI 0.1018
_diffrn_reflns_limit_h_max 11
_diffrn_reflns_limit_h_min -11
_diffrn_reflns_limit_k_max 15
_diffrn_reflns_limit_k_min -14
_diffrn_reflns_limit_l_max 39
_diffrn_reflns_limit_l_min -33
_diffrn_reflns_number 30145
_diffrn_reflns_theta_full 26.00
_diffrn_reflns_theta_max 26.00
_diffrn_reflns_theta_min 1.29
_exptl_absorpt_coefficient_mu 0.145
_exptl_absorpt_correction_type none
_exptl_crystal_colour colorless
_exptl_crystal_density_diffrn 1.229
_exptl_crystal_description prismatic
_exptl_crystal_F_000 1416
_exptl_crystal_size_max 0.40
_exptl_crystal_size_mid 0.10
_exptl_crystal_size_min 0.08
_refine_diff_density_max 0.320
_refine_diff_density_min -0.187
_refine_diff_density_rms 0.037
_refine_ls_abs_structure_details 'Flack H D (1983), Acta Cryst. A39, 876-881'
_refine_ls_abs_structure_Flack -0.09(9)
_refine_ls_extinction_method none
_refine_ls_goodness_of_fit_ref 0.989
_refine_ls_hydrogen_treatment mixed
_refine_ls_matrix_type full
_refine_ls_number_parameters 428
_refine_ls_number_reflns 7105
_refine_ls_number_restraints 0
_refine_ls_restrained_S_all 0.989
_refine_ls_R_factor_all 0.1424
_refine_ls_R_factor_gt 0.0415
_refine_ls_shift/su_max 0.001
_refine_ls_shift/su_mean 0.000
_refine_ls_structure_factor_coef Fsqd
_refine_ls_weighting_details 'calc w=1/[\s^2^(Fo^2^)+(0.0200P)^2^+0.0000P] where P=(Fo^2^+2Fc^2^)/3'
_refine_ls_weighting_scheme calc
_refine_ls_wR_factor_gt 0.0678
_refine_ls_wR_factor_ref 0.0832
_reflns_number_gt 3127
_reflns_number_total 7105
_reflns_threshold_expression >2sigma(I)
_cod_data_source_file jo301113g_si_002.cif
_cod_data_source_block RM832
_cod_original_cell_volume 3618.3(5)
_cod_database_code 4027389

loop_
_symmetry_equiv_pos_as_xyz
'x, y, z'
'-x+1/2, -y, z+1/2'
'-x, y+1/2, -z+1/2'
'x+1/2, -y+1/2, -z'

loop_
_atom_site_label
_atom_site_type_symbol
_atom_site_fract_x
_atom_site_fract_y
_atom_site_fract_z
_atom_site_U_iso_or_equiv
_atom_site_adp_type
_atom_site_occupancy
_atom_site_symmetry_multiplicity
_atom_site_calc_flag
_atom_site_refinement_flags
N2 N 0.3327(3) 0.9163(2) 0.85048(9) 0.0540(8) Uani 1 1 d .
H2 H 0.402(3) 0.977(2) 0.8418(8) 0.053(10) Uiso 1 1 d .
C2 C 0.2191(3) 0.9801(3) 0.75890(10) 0.0484(9) Uani 1 1 d .
C3 C 0.3167(3) 0.8886(2) 0.77478(10) 0.0437(8) Uani 1 1 d .
C4 C 0.2514(3) 0.8166(2) 0.74000(9) 0.0448(9) Uani 1 1 d .
H4 H 0.2005 0.7532 0.7514 0.054 Uiso 1 1 calc R
C5 C 0.2679(4) 0.8581(3) 0.81997(11) 0.0481(9) Uani 1 1 d .
C6 C 0.2986(4) 0.9087(3) 0.89592(10) 0.0604(10) Uani 1 1 d .
C7 C 0.1445(4) 0.9414(4) 0.90421(13) 0.149(2) Uani 1 1 d .
H7A H 0.1286 1.0140 0.8939 0.224 Uiso 1 1 calc R
H7B H 0.1259 0.9390 0.9340 0.224 Uiso 1 1 calc R
H7C H 0.0811 0.8919 0.8899 0.224 Uiso 1 1 calc R
C8 C 0.3997(4) 0.9878(3) 0.91755(12) 0.1063(15) Uani 1 1 d .
H8A H 0.4970 0.9639 0.9137 0.159 Uiso 1 1 calc R
H8B H 0.3779 0.9906 0.9471 0.159 Uiso 1 1 calc R
H8C H 0.3882 1.0590 0.9055 0.159 Uiso 1 1 calc R
C9 C 0.3279(5) 0.7940(3) 0.91143(11) 0.1091(16) Uani 1 1 d .
H9A H 0.2608 0.7446 0.8987 0.164 Uiso 1 1 calc R
H9B H 0.3176 0.7916 0.9416 0.164 Uiso 1 1 calc R
H9C H 0.4240 0.7732 0.9039 0.164 Uiso 1 1 calc R
C10 C 0.5598(4) 0.8370(3) 0.78620(10) 0.0437(9) Uani 1 1 d .
C11 C 0.7083(3) 0.8811(2) 0.78911(10) 0.0504(9) Uani 1 1 d .
H11A H 0.7097 0.9399 0.8096 0.060 Uiso 1 1 calc R
H11B H 0.7353 0.9113 0.7619 0.060 Uiso 1 1 calc R
C12 C 0.8183(3) 0.7955(3) 0.80193(9) 0.0545(9) Uani 1 1 d .
H12A H 0.8081 0.7327 0.7836 0.065 Uiso 1 1 calc R
H12B H 0.9139 0.8251 0.7976 0.065 Uiso 1 1 calc R
C13 C 0.8051(3) 0.7590(3) 0.84651(10) 0.0510(9) Uani 1 1 d .
C14 C 0.8086(4) 0.6603(3) 0.86375(11) 0.0666(11) Uani 1 1 d .
H14 H 0.8180 0.5944 0.8496 0.080 Uiso 1 1 calc R
C15 C 0.9756(4) 0.5513(3) 0.95332(12) 0.0638(11) Uani 1 1 d .
C16 C 1.0372(5) 0.4621(4) 0.93384(13) 0.0950(14) Uani 1 1 d .
H16 H 0.9849 0.4210 0.9145 0.114 Uiso 1 1 calc R
C17 C 1.1785(6) 0.4343(4) 0.94343(16) 0.1224(18) Uani 1 1 d .
H17 H 1.2213 0.3757 0.9297 0.147 Uiso 1 1 calc R
C18 C 1.2554(6) 0.4920(6) 0.97274(17) 0.1134(19) Uani 1 1 d .
C19 C 1.1945(6) 0.5825(5) 0.99021(13) 0.1015(17) Uani 1 1 d .
H19 H 1.2483 0.6251 1.0086 0.122 Uiso 1 1 calc R
C20 C 1.0550(5) 0.6124(3) 0.98121(12) 0.0850(13) Uani 1 1 d .
H20 H 1.0149 0.6736 0.9939 0.102 Uiso 1 1 calc R
C21 C 1.4079(5) 0.4582(5) 0.98465(16) 0.195(3) Uani 1 1 d .
H21A H 1.4288 0.3882 0.9726 0.293 Uiso 1 1 calc R
H21B H 1.4159 0.4540 1.0148 0.293 Uiso 1 1 calc R
H21C H 1.4748 0.5111 0.9741 0.293 Uiso 1 1 calc R
C22 C 0.3467(3) 0.7880(3) 0.70251(10) 0.0505(9) Uani 1 1 d .
H22 H 0.4176 0.8457 0.6976 0.061 Uiso 1 1 calc R
C23 C 0.4205(4) 0.6775(3) 0.70566(11) 0.0676(11) Uani 1 1 d .
H23A H 0.5212 0.6863 0.7127 0.081 Uiso 1 1 calc R
H23B H 0.3751 0.6329 0.7271 0.081 Uiso 1 1 calc R
C24 C 0.3046(5) 0.6895(3) 0.64160(12) 0.0645(11) Uani 1 1 d .
C25 C 0.3811(5) 0.7367(3) 0.60382(11) 0.1104(17) Uani 1 1 d .
H25A H 0.4678 0.7720 0.6129 0.166 Uiso 1 1 calc R
H25B H 0.3198 0.7889 0.5902 0.166 Uiso 1 1 calc R
H25C H 0.4042 0.6793 0.5844 0.166 Uiso 1 1 calc R
C26 C 0.1816(5) 0.6197(3) 0.63042(16) 0.145(2) Uani 1 1 d .
H26A H 0.2138 0.5611 0.6128 0.217 Uiso 1 1 calc R
H26B H 0.1113 0.6621 0.6155 0.217 Uiso 1 1 calc R
H26C H 0.1395 0.5905 0.6557 0.217 Uiso 1 1 calc R
C27 C 0.0192(3) 0.9159(3) 0.71050(9) 0.0427(8) Uani 1 1 d .
C28 C -0.0492(4) 0.8218(3) 0.69762(10) 0.0539(10) Uani 1 1 d .
H28 H -0.0064 0.7544 0.7023 0.065 Uiso 1 1 calc R
C29 C -0.1798(4) 0.8274(3) 0.67795(10) 0.0568(10) Uani 1 1 d .
H29 H -0.2252 0.7638 0.6692 0.068 Uiso 1 1 calc R
C30 C -0.2449(4) 0.9278(3) 0.67097(10) 0.0539(9) Uani 1 1 d .
C31 C -0.1793(4) 1.0223(3) 0.68446(10) 0.0539(10) Uani 1 1 d .
H31 H -0.2237 1.0895 0.6805 0.065 Uiso 1 1 calc R
C32 C -0.0461(3) 1.0160(3) 0.70412(9) 0.0505(9) Uani 1 1 d .
H32 H -0.0006 1.0794 0.7130 0.061 Uiso 1 1 calc R
C33 C -0.4505(4) 1.0232(3) 0.64544(13) 0.1132(17) Uani 1 1 d .
H33A H -0.4774 1.0532 0.6723 0.170 Uiso 1 1 calc R
H33B H -0.5353 1.0099 0.6290 0.170 Uiso 1 1 calc R
H33C H -0.3896 1.0739 0.6308 0.170 Uiso 1 1 calc R
N1 N 0.1537(3) 0.9105(2) 0.73156(8) 0.0450(7) Uani 1 1 d .
N3 N 0.7901(4) 0.8318(2) 0.87818(11) 0.0903(11) Uani 1 1 d .
N4 N 0.7839(4) 0.7811(3) 0.91452(10) 0.0876(11) Uani 1 1 d .
N5 N 0.7959(3) 0.6742(2) 0.90564(9) 0.0623(8) Uani 1 1 d .
O1 O 0.2006(3) 1.07463(19) 0.76808(7) 0.0690(7) Uani 1 1 d .
O2 O 0.1728(2) 0.79138(19) 0.82492(7) 0.0671(7) Uani 1 1 d .
O3 O 0.4659(2) 0.91828(16) 0.77336(6) 0.0470(6) Uani 1 1 d .
O4 O 0.5187(2) 0.74671(18) 0.79378(7) 0.0577(7) Uani 1 1 d .
O5 O 0.7367(3) 0.6327(2) 0.98044(8) 0.0969(9) Uani 1 1 d .
O6 O 0.7292(3) 0.4858(2) 0.92557(8) 0.0954(9) Uani 1 1 d .
O7 O 0.2553(2) 0.77598(18) 0.66682(7) 0.0648(7) Uani 1 1 d .
O8 O 0.4053(3) 0.62968(17) 0.66568(7) 0.0716(8) Uani 1 1 d .
O9 O -0.3758(3) 0.9242(2) 0.65169(7) 0.0746(7) Uani 1 1 d .
S1 S 0.79593(12) 0.57901(10) 0.94448(3) 0.0732(3) Uani 1 1 d .

loop_
_atom_site_aniso_label
_atom_site_aniso_U_11
_atom_site_aniso_U_22
_atom_site_aniso_U_33
_atom_site_aniso_U_23
_atom_site_aniso_U_13
_atom_site_aniso_U_12
N2 0.060(2) 0.056(2) 0.046(2) -0.0002(17) -0.0013(16) -0.0127(18)
C2 0.047(2) 0.047(2) 0.050(2) 0.003(2) -0.009(2) 0.006(2)
C3 0.040(2) 0.047(2) 0.045(2) 0.0033(17) -0.0028(18) 0.0002(18)
C4 0.046(2) 0.039(2) 0.049(2) 0.0047(17) -0.0109(18) 0.0033(18)
C5 0.044(2) 0.047(2) 0.053(3) -0.001(2) -0.005(2) 0.0028(19)
C6 0.067(3) 0.073(3) 0.042(2) -0.004(2) 0.003(2) -0.014(3)
C7 0.077(3) 0.280(7) 0.090(4) -0.062(4) 0.028(3) 0.022(4)
C8 0.143(4) 0.115(4) 0.061(3) -0.007(3) -0.010(3) -0.034(3)
C9 0.180(5) 0.084(3) 0.063(3) 0.016(3) 0.005(3) -0.013(3)
C10 0.042(2) 0.052(2) 0.037(2) -0.0026(19) -0.0034(18) 0.000(2)
C11 0.046(2) 0.060(2) 0.045(2) 0.0033(18) -0.0013(19) 0.002(2)
C12 0.040(2) 0.076(3) 0.047(2) 0.002(2) 0.0008(19) 0.010(2)
C13 0.046(2) 0.064(3) 0.043(2) -0.001(2) -0.005(2) 0.007(2)
C14 0.086(3) 0.070(3) 0.044(2) -0.009(2) 0.008(2) 0.011(3)
C15 0.066(3) 0.074(3) 0.051(3) 0.010(2) -0.008(2) -0.014(3)
C16 0.092(4) 0.102(4) 0.091(4) -0.014(3) -0.022(3) 0.013(3)
C17 0.099(4) 0.151(5) 0.117(4) -0.013(4) -0.002(4) 0.035(4)
C18 0.088(5) 0.179(6) 0.073(4) 0.007(4) -0.007(3) -0.015(4)
C19 0.083(4) 0.157(5) 0.064(3) -0.008(3) -0.014(3) -0.048(4)
C20 0.093(4) 0.095(4) 0.067(3) -0.002(3) 0.001(3) -0.027(3)
C21 0.066(4) 0.357(9) 0.164(6) 0.037(6) -0.016(4) 0.025(5)
C22 0.046(2) 0.049(2) 0.056(2) -0.003(2) -0.006(2) 0.0033(19)
C23 0.070(3) 0.069(3) 0.063(3) -0.025(2) -0.014(2) 0.026(2)
C24 0.083(3) 0.048(2) 0.063(3) -0.004(2) -0.013(3) 0.014(2)
C25 0.178(5) 0.099(3) 0.055(3) 0.012(3) 0.021(3) 0.057(4)
C26 0.123(4) 0.085(3) 0.227(6) -0.022(3) -0.093(4) -0.011(3)
C27 0.038(2) 0.047(2) 0.043(2) 0.0002(19) -0.0081(17) 0.007(2)
C28 0.051(2) 0.052(2) 0.059(3) 0.000(2) -0.012(2) 0.007(2)
C29 0.056(3) 0.049(2) 0.065(3) -0.008(2) -0.005(2) 0.001(2)
C30 0.040(2) 0.069(3) 0.053(2) 0.002(2) -0.0107(18) 0.001(2)
C31 0.051(2) 0.053(2) 0.058(2) 0.0091(19) -0.011(2) 0.003(2)
C32 0.045(2) 0.053(2) 0.053(2) 0.0037(19) -0.006(2) -0.0022(19)
C33 0.098(4) 0.092(3) 0.149(4) 0.007(3) -0.073(3) 0.036(3)
N1 0.0465(18) 0.0414(17) 0.0471(17) -0.0038(15) -0.0077(15) 0.0076(15)
N3 0.151(3) 0.064(2) 0.056(2) -0.001(2) 0.006(3) 0.007(2)
N4 0.142(3) 0.069(2) 0.052(2) -0.004(2) 0.002(2) 0.009(2)
N5 0.080(2) 0.059(2) 0.048(2) -0.0010(17) -0.0025(19) 0.003(2)
O1 0.0795(17) 0.0428(14) 0.0846(18) -0.0051(15) -0.0197(15) 0.0061(16)
O2 0.0625(17) 0.0742(18) 0.0645(17) 0.0015(14) 0.0009(14) -0.0204(15)
O3 0.0428(14) 0.0440(13) 0.0542(15) 0.0088(12) -0.0078(11) -0.0017(13)
O4 0.0567(16) 0.0476(15) 0.0689(17) 0.0063(14) -0.0077(13) -0.0001(14)
O5 0.100(2) 0.134(2) 0.0562(16) 0.0088(17) 0.0192(16) 0.0110(19)
O6 0.092(2) 0.0789(18) 0.115(2) 0.0105(17) -0.0360(18) -0.0346(16)
O7 0.0673(17) 0.0796(18) 0.0474(14) -0.0092(14) -0.0124(13) 0.0246(14)
O8 0.103(2) 0.0581(16) 0.0535(16) -0.0104(14) -0.0180(16) 0.0209(15)
O9 0.0582(16) 0.0784(18) 0.0872(19) -0.0024(16) -0.0251(15) 0.0033(16)
S1 0.0727(8) 0.0852(8) 0.0616(7) 0.0122(7) -0.0044(6) -0.0086(7)

loop_
_atom_type_symbol
_atom_type_description
_atom_type_scat_dispersion_real
_atom_type_scat_dispersion_imag
_atom_type_scat_source
C C 0.0033 0.0016 'International Tables Vol C Tables 4.2.6.8 and 6.1.1.4'
H H 0.0000 0.0000 'International Tables Vol C Tables 4.2.6.8 and 6.1.1.4'
N N 0.0061 0.0033 'International Tables Vol C Tables 4.2.6.8 and 6.1.1.4'
O O 0.0106 0.0060 'International Tables Vol C Tables 4.2.6.8 and 6.1.1.4'
S S 0.1246 0.1234 'International Tables Vol C Tables 4.2.6.8 and 6.1.1.4'

loop_
_geom_angle_atom_site_label_1
_geom_angle_atom_site_label_2
_geom_angle_atom_site_label_3
_geom_angle
C5 N2 C6 124.8(3)
C5 N2 H2 118.4(15)
C6 N2 H2 116.4(15)
O1 C2 N1 133.8(3)
O1 C2 C3 135.3(3)
N1 C2 C3 90.8(3)
O3 C3 C5 112.0(3)
O3 C3 C2 112.2(3)
C5 C3 C2 107.9(3)
O3 C3 C4 120.4(3)
C5 C3 C4 114.1(3)
C2 C3 C4 87.2(2)
N1 C4 C22 113.1(2)
N1 C4 C3 85.8(2)
C22 C4 C3 117.4(3)
N1 C4 H4 112.6
C22 C4 H4 112.6
C3 C4 H4 112.6
O2 C5 N2 126.2(3)
O2 C5 C3 119.7(3)
N2 C5 C3 113.9(3)
N2 C6 C7 110.8(3)
N2 C6 C8 105.5(3)
C7 C6 C8 109.9(3)
N2 C6 C9 109.7(3)
C7 C6 C9 111.2(4)
C8 C6 C9 109.7(3)
C6 C7 H7A 109.5
C6 C7 H7B 109.5
H7A C7 H7B 109.5
C6 C7 H7C 109.5
H7A C7 H7C 109.5
H7B C7 H7C 109.5
C6 C8 H8A 109.5
C6 C8 H8B 109.5
H8A C8 H8B 109.5
C6 C8 H8C 109.5
H8A C8 H8C 109.5
H8B C8 H8C 109.5
C6 C9 H9A 109.5
C6 C9 H9B 109.5
H9A C9 H9B 109.5
C6 C9 H9C 109.5
H9A C9 H9C 109.5
H9B C9 H9C 109.5
O4 C10 O3 121.5(3)
O4 C10 C11 128.4(3)
O3 C10 C11 110.0(3)
C10 C11 C12 113.0(3)
C10 C11 H11A 109.0
C12 C11 H11A 109.0
C10 C11 H11B 109.0
C12 C11 H11B 109.0
H11A C11 H11B 107.8
C13 C12 C11 113.9(3)
C13 C12 H12A 108.8
C11 C12 H12A 108.8
C13 C12 H12B 108.8
C11 C12 H12B 108.8
H12A C12 H12B 107.7
N3 C13 C14 107.4(3)
N3 C13 C12 121.0(3)
C14 C13 C12 131.6(4)
N5 C14 C13 106.8(3)
N5 C14 H14 126.6
C13 C14 H14 126.6
C16 C15 C20 119.8(4)
C16 C15 S1 119.0(4)
C20 C15 S1 121.1(4)
C17 C16 C15 119.2(4)
C17 C16 H16 120.4
C15 C16 H16 120.4
C16 C17 C18 121.0(5)
C16 C17 H17 119.5
C18 C17 H17 119.5
C17 C18 C19 118.5(5)
C17 C18 C21 120.9(6)
C19 C18 C21 120.5(6)
C20 C19 C18 121.6(5)
C20 C19 H19 119.2
C18 C19 H19 119.2
C19 C20 C15 119.6(4)
C19 C20 H20 120.2
C15 C20 H20 120.2
C18 C21 H21A 109.5
C18 C21 H21B 109.5
H21A C21 H21B 109.5
C18 C21 H21C 109.5
H21A C21 H21C 109.5
H21B C21 H21C 109.5
O7 C22 C23 103.3(3)
O7 C22 C4 107.2(2)
C23 C22 C4 114.6(3)
O7 C22 H22 110.5
C23 C22 H22 110.5
C4 C22 H22 110.5
O8 C23 C22 105.5(3)
O8 C23 H23A 110.6
C22 C23 H23A 110.6
O8 C23 H23B 110.6
C22 C23 H23B 110.6
H23A C23 H23B 108.8
O8 C24 O7 107.6(3)
O8 C24 C26 110.1(3)
O7 C24 C26 108.8(4)
O8 C24 C25 108.3(3)
O7 C24 C25 108.3(3)
C26 C24 C25 113.5(4)
C24 C25 H25A 109.5
C24 C25 H25B 109.5
H25A C25 H25B 109.5
C24 C25 H25C 109.5
H25A C25 H25C 109.5
H25B C25 H25C 109.5
C24 C26 H26A 109.5
C24 C26 H26B 109.5
H26A C26 H26B 109.5
C24 C26 H26C 109.5
H26A C26 H26C 109.5
H26B C26 H26C 109.5
C28 C27 C32 119.7(3)
C28 C27 N1 120.4(3)
C32 C27 N1 119.8(3)
C29 C28 C27 120.2(3)
C29 C28 H28 119.9
C27 C28 H28 119.9
C30 C29 C28 120.3(3)
C30 C29 H29 119.8
C28 C29 H29 119.8
C29 C30 O9 115.6(4)
C29 C30 C31 120.2(3)
O9 C30 C31 124.2(3)
C30 C31 C32 119.1(3)
C30 C31 H31 120.4
C32 C31 H31 120.4
C27 C32 C31 120.5(3)
C27 C32 H32 119.8
C31 C32 H32 119.8
O9 C33 H33A 109.5
O9 C33 H33B 109.5
H33A C33 H33B 109.5
O9 C33 H33C 109.5
H33A C33 H33C 109.5
H33B C33 H33C 109.5
C2 N1 C27 131.6(3)
C2 N1 C4 95.6(2)
C27 N1 C4 131.2(3)
N4 N3 C13 110.1(3)
N3 N4 N5 106.0(3)
C14 N5 N4 109.7(3)
C14 N5 S1 129.0(3)
N4 N5 S1 121.3(3)
C10 O3 C3 114.7(2)
C24 O7 C22 109.6(3)
C23 O8 C24 109.7(3)
C30 O9 C33 118.3(3)
O6 S1 O5 122.33(17)
O6 S1 N5 104.24(15)
O5 S1 N5 105.16(16)
O6 S1 C15 109.3(2)
O5 S1 C15 109.6(2)
N5 S1 C15 104.63(16)

loop_
_geom_bond_atom_site_label_1
_geom_bond_atom_site_label_2
_geom_bond_distance
N2 C5 1.345(4)
N2 C6 1.477(4)
N2 H2 1.02(3)
C2 O1 1.208(3)
C2 N1 1.360(4)
C2 C3 1.529(4)
C3 O3 1.436(3)
C3 C5 1.548(4)
C3 C4 1.537(4)
C4 N1 1.492(3)
C4 C22 1.524(4)
C4 H4 0.9800
C5 O2 1.215(3)
C6 C7 1.513(5)
C6 C8 1.516(4)
C6 C9 1.515(4)
C7 H7A 0.9600
C7 H7B 0.9600
C7 H7C 0.9600
C8 H8A 0.9600
C8 H8B 0.9600
C8 H8C 0.9600
C9 H9A 0.9600
C9 H9B 0.9600
C9 H9C 0.9600
C10 O4 1.197(3)
C10 O3 1.387(3)
C10 C11 1.487(4)
C11 C12 1.522(4)
C11 H11A 0.9700
C11 H11B 0.9700
C12 C13 1.487(4)
C12 H12A 0.9700
C12 H12B 0.9700
C13 N3 1.351(4)
C13 C14 1.328(4)
C14 N5 1.343(4)
C14 H14 0.9300
C15 C16 1.381(4)
C15 C20 1.374(4)
C15 S1 1.730(4)
C16 C17 1.391(5)
C16 H16 0.9300
C17 C18 1.369(6)
C17 H17 0.9300
C18 C19 1.364(6)
C18 C21 1.526(6)
C19 C20 1.379(6)
C19 H19 0.9300
C20 H20 0.9300
C21 H21A 0.9600
C21 H21B 0.9600
C21 H21C 0.9600
C22 O7 1.423(3)
C22 C23 1.523(4)
C22 H22 0.9800
C23 O8 1.403(3)
C23 H23A 0.9700
C23 H23B 0.9700
C24 O8 1.414(4)
C24 O7 1.405(4)
C24 C26 1.473(5)
C24 C25 1.508(4)
C25 H25A 0.9600
C25 H25B 0.9600
C25 H25C 0.9600
C26 H26A 0.9600
C26 H26B 0.9600
C26 H26C 0.9600
C27 C28 1.380(4)
C27 C32 1.385(4)
C27 N1 1.420(3)
C28 C29 1.368(4)
C28 H28 0.9300
C29 C30 1.390(4)
C29 H29 0.9300
C30 O9 1.364(3)
C30 C31 1.379(4)
C31 C32 1.390(4)
C31 H31 0.9300
C32 H32 0.9300
C33 O9 1.414(4)
C33 H33A 0.9600
C33 H33B 0.9600
C33 H33C 0.9600
N3 N4 1.310(3)
N4 N5 1.347(3)
N5 S1 1.696(3)
O5 S1 1.427(3)
O6 S1 1.432(2)

loop_
_geom_hbond_atom_site_label_D
_geom_hbond_atom_site_label_H
_geom_hbond_atom_site_label_A
_geom_hbond_distance_DH
_geom_hbond_distance_HA
_geom_hbond_distance_DA
_geom_hbond_angle_DHA
_geom_hbond_site_symmetry_A
N2 H2 O8 1.02(3) 2.61(3) 3.614(4) 169(2) 3_656

loop_
_geom_torsion_atom_site_label_1
_geom_torsion_atom_site_label_2
_geom_torsion_atom_site_label_3
_geom_torsion_atom_site_label_4
_geom_torsion
O1 C2 C3 O3 -55.8(5)
N1 C2 C3 O3 127.7(3)
O1 C2 C3 C5 68.0(5)
N1 C2 C3 C5 -108.5(3)
O1 C2 C3 C4 -177.6(4)
N1 C2 C3 C4 6.0(2)
O3 C3 C4 N1 -119.6(3)
C5 C3 C4 N1 102.9(3)
C2 C3 C4 N1 -5.4(2)
O3 C3 C4 C22 -5.7(4)
C5 C3 C4 C22 -143.1(3)
C2 C3 C4 C22 108.5(3)
C6 N2 C5 O2 0.2(5)
C6 N2 C5 C3 175.7(3)
O3 C3 C5 O2 -149.4(3)
C2 C3 C5 O2 86.6(4)
C4 C3 C5 O2 -8.4(4)
O3 C3 C5 N2 34.7(4)
C2 C3 C5 N2 -89.2(3)
C4 C3 C5 N2 175.8(3)
C5 N2 C6 C7 -61.9(5)
C5 N2 C6 C8 179.3(3)
C5 N2 C6 C9 61.3(4)
O4 C10 C11 C12 2.5(5)
O3 C10 C11 C12 -178.4(2)
C10 C11 C12 C13 -70.1(4)
C11 C12 C13 N3 -46.8(4)
C11 C12 C13 C14 135.2(4)
N3 C13 C14 N5 -0.1(4)
C12 C13 C14 N5 178.1(3)
C20 C15 C16 C17 1.2(6)
S1 C15 C16 C17 -174.9(3)
C15 C16 C17 C18 2.0(7)
C16 C17 C18 C19 -4.8(8)
C16 C17 C18 C21 177.2(5)
C17 C18 C19 C20 4.5(8)
C21 C18 C19 C20 -177.5(4)
C18 C19 C20 C15 -1.4(7)
C16 C15 C20 C19 -1.5(6)
S1 C15 C20 C19 174.5(3)
N1 C4 C22 O7 -51.8(3)
C3 C4 C22 O7 -149.4(3)
N1 C4 C22 C23 -165.7(3)
C3 C4 C22 C23 96.7(3)
O7 C22 C23 O8 19.8(3)
C4 C22 C23 O8 136.0(3)
C32 C27 C28 C29 1.2(5)
N1 C27 C28 C29 179.0(3)
C27 C28 C29 C30 -0.3(5)
C28 C29 C30 O9 -179.1(3)
C28 C29 C30 C31 -1.0(5)
C29 C30 C31 C32 1.6(5)
O9 C30 C31 C32 179.4(3)
C28 C27 C32 C31 -0.7(5)
N1 C27 C32 C31 -178.4(3)
C30 C31 C32 C27 -0.7(5)
O1 C2 N1 C27 -16.4(6)
C3 C2 N1 C27 160.2(3)
O1 C2 N1 C4 177.3(4)
C3 C2 N1 C4 -6.2(2)
C28 C27 N1 C2 -154.9(3)
C32 C27 N1 C2 22.9(5)
C28 C27 N1 C4 6.9(5)
C32 C27 N1 C4 -175.3(3)
C22 C4 N1 C2 -112.0(3)
C3 C4 N1 C2 6.1(2)
C22 C4 N1 C27 81.6(4)
C3 C4 N1 C27 -160.3(3)
C14 C13 N3 N4 -0.1(5)
C12 C13 N3 N4 -178.5(3)
C13 N3 N4 N5 0.3(5)
C13 C14 N5 N4 0.3(5)
C13 C14 N5 S1 -178.9(3)
N3 N4 N5 C14 -0.3(5)
N3 N4 N5 S1 178.9(3)
O4 C10 O3 C3 6.9(4)
C11 C10 O3 C3 -172.2(2)
C5 C3 O3 C10 60.4(3)
C2 C3 O3 C10 -178.1(3)
C4 C3 O3 C10 -77.9(3)
O8 C24 O7 C22 13.8(4)
C26 C24 O7 C22 133.0(3)
C25 C24 O7 C22 -103.1(3)
C23 C22 O7 C24 -20.5(3)
C4 C22 O7 C24 -141.9(3)
C22 C23 O8 C24 -12.3(4)
O7 C24 O8 C23 -0.2(4)
C26 C24 O8 C23 -118.6(4)
C25 C24 O8 C23 116.7(3)
C29 C30 O9 C33 177.2(3)
C31 C30 O9 C33 -0.8(5)
C14 N5 S1 O6 -33.1(4)
N4 N5 S1 O6 147.8(3)
C14 N5 S1 O5 -162.9(3)
N4 N5 S1 O5 18.0(4)
C14 N5 S1 C15 81.7(4)
N4 N5 S1 C15 -97.4(3)
C16 C15 S1 O6 14.4(4)
C20 C15 S1 O6 -161.6(3)
C16 C15 S1 O5 151.0(3)
C20 C15 S1 O5 -25.1(4)
C16 C15 S1 N5 -96.7(3)
C20 C15 S1 N5 87.3(3)
